data_4511768
loop_
_publ_author_name
'Jiang, Linglei'
'Huang, Ying'
'Zhang, Qi'
'He, Hongyan'
'Xu, Yun'
'Mei, Xuefeng'

_publ_section_title
;
 Preparation and Solid-State Characterization of Dapsone Drug--Drug
 Co-Crystals
;
_journal_issue 9
_journal_name_full 'Crystal Growth &amp; Design'
_journal_page_first 4562
_journal_paper_doi 10.1021/cg500668a
_journal_volume 14
_journal_year 2014
_chemical_formula_sum 'C29 H28 N2 O9 S'
_chemical_formula_weight 580.60
_chemical_name_systematic
; 
 ? 
;
_space_group_IT_number 14
_symmetry_space_group_name_Hall '-P 2ybc'
_symmetry_space_group_name_H-M 'P 1 21/c 1'
_atom_sites_solution_hydrogens geom
_atom_sites_solution_primary direct
_atom_sites_solution_secondary difmap
_audit_creation_method SHELXL-97
_cell_angle_alpha 90.00
_cell_angle_beta 91.814(5)
_cell_angle_gamma 90.00
_cell_formula_units_Z 4
_cell_length_a 22.293(2)
_cell_length_b 7.7975(7)
_cell_length_c 16.0553(14)
_cell_measurement_temperature 296(2)
_cell_volume 2789.5(4)
_computing_structure_refinement 'SHELXL-97 (Sheldrick, 2008)'
_computing_structure_solution 'SHELXS-97 (Sheldrick, 2008)'
_diffrn_ambient_temperature 296(2)
_diffrn_measured_fraction_theta_full 0.997
_diffrn_measured_fraction_theta_max 0.997
_diffrn_radiation_monochromator graphite
_diffrn_radiation_source 'fine-focus sealed tube'
_diffrn_radiation_type MoK\a
_diffrn_radiation_wavelength 0.71073
_diffrn_reflns_av_R_equivalents 0.0922
_diffrn_reflns_av_sigmaI/netI 0.0909
_diffrn_reflns_limit_h_max 26
_diffrn_reflns_limit_h_min -28
_diffrn_reflns_limit_k_max 10
_diffrn_reflns_limit_k_min -10
_diffrn_reflns_limit_l_max 20
_diffrn_reflns_limit_l_min -19
_diffrn_reflns_number 44647
_diffrn_reflns_theta_full 27.63
_diffrn_reflns_theta_max 27.63
_diffrn_reflns_theta_min 0.91
_exptl_absorpt_coefficient_mu 0.174
_exptl_crystal_density_diffrn 1.383
_exptl_crystal_density_method 'not measured'
_exptl_crystal_F_000 1216
_refine_diff_density_max 0.494
_refine_diff_density_min -0.546
_refine_diff_density_rms 0.057
_refine_ls_extinction_coef 0.0032(9)
_refine_ls_extinction_expression Fc^*^=kFc[1+0.001xFc^2^\l^3^/sin(2\q)]^-1/4^
_refine_ls_extinction_method SHELXL
_refine_ls_goodness_of_fit_ref 0.964
_refine_ls_hydrogen_treatment mixed
_refine_ls_matrix_type full
_refine_ls_number_parameters 380
_refine_ls_number_reflns 6472
_refine_ls_number_restraints 0
_refine_ls_restrained_S_all 0.964
_refine_ls_R_factor_all 0.1829
_refine_ls_R_factor_gt 0.0694
_refine_ls_shift/su_max 0.001
_refine_ls_shift/su_mean 0.000
_refine_ls_structure_factor_coef Fsqd
_refine_ls_weighting_details 'calc w=1/[\s^2^(Fo^2^)+(0.1000P)^2^+0.9923P] where P=(Fo^2^+2Fc^2^)/3'
_refine_ls_weighting_scheme calc
_refine_ls_wR_factor_gt 0.1600
_refine_ls_wR_factor_ref 0.2169
_reflns_number_gt 2744
_reflns_number_total 6472
_reflns_threshold_expression >2sigma(I)
_cod_data_source_file cg500668a_si_003.cif
_cod_data_source_block mo_2014094_0ma
_cod_depositor_comments 'Adding full bibliography for 4511765--4511770.cif.'
_cod_original_sg_symbol_H-M P21/c
_cod_database_code 4511768

loop_
_symmetry_equiv_pos_as_xyz
'x, y, z'
'-x, y+1/2, -z+1/2'
'-x, -y, -z'
'x, -y-1/2, z-1/2'

loop_
_atom_site_label
_atom_site_type_symbol
_atom_site_fract_x
_atom_site_fract_y
_atom_site_fract_z
_atom_site_U_iso_or_equiv
_atom_site_adp_type
_atom_site_occupancy
_atom_site_symmetry_multiplicity
_atom_site_calc_flag
_atom_site_refinement_flags
O3 O 0.99220(11) 0.2240(3) 0.48197(15) 0.0539(7) Uani 1 1 d .
O4 O 0.97795(11) 0.4401(4) 0.71117(17) 0.0723(9) Uani 1 1 d .
S1 S 0.61280(5) 0.12941(14) 0.14266(7) 0.0652(4) Uani 1 1 d .
O4' O 0.76068(11) -0.1097(4) 0.32464(17) 0.0680(8) Uani 1 1 d .
H4' H 0.7740 -0.1387 0.2797 0.102 Uiso 1 1 calc R
C6' C 0.83379(18) 0.1148(5) 0.4971(3) 0.0611(11) Uani 1 1 d .
H6' H 0.8241 0.1547 0.5496 0.073 Uiso 1 1 calc R
C13 C 0.93856(15) 0.2201(4) 0.5210(2) 0.0468(9) Uani 1 1 d .
C14 C 0.93369(17) 0.2871(5) 0.5978(2) 0.0578(10) Uani 1 1 d .
H14 H 0.8970 0.2801 0.6236 0.069 Uiso 1 1 calc R
C15 C 0.98286(16) 0.3684(5) 0.6408(2) 0.0533(10) Uani 1 1 d .
C3' C 0.86113(16) 0.0031(5) 0.3397(2) 0.0509(9) Uani 1 1 d .
O17 O 1.09123(12) 0.5152(4) 0.71037(16) 0.0700(8) Uani 1 1 d .
H17 H 1.0578 0.5046 0.7297 0.105 Uiso 1 1 calc R
C4' C 0.80397(16) -0.0258(5) 0.3699(2) 0.0538(10) Uani 1 1 d .
C5' C 0.79066(18) 0.0337(5) 0.4483(3) 0.0625(11) Uani 1 1 d .
H5' H 0.7523 0.0187 0.4682 0.075 Uiso 1 1 calc R
C1' C 0.89195(16) 0.1384(5) 0.4692(2) 0.0497(9) Uani 1 1 d .
C21 C 1.04189(16) 0.2993(4) 0.5190(2) 0.0458(9) Uani 1 1 d .
C20 C 1.09270(17) 0.3020(5) 0.4737(2) 0.0533(10) Uani 1 1 d .
H20 H 1.0931 0.2546 0.4206 0.064 Uiso 1 1 calc R
C19 C 1.14361(17) 0.3771(5) 0.5091(2) 0.0533(10) Uani 1 1 d .
O19 O 1.19299(11) 0.3823(4) 0.46288(17) 0.0732(8) Uani 1 1 d .
H19 H 1.2204 0.4287 0.4896 0.110 Uiso 1 1 calc R
C18 C 1.14310(17) 0.4481(5) 0.5890(2) 0.0556(10) Uani 1 1 d .
H18 H 1.1777 0.4977 0.6124 0.067 Uiso 1 1 calc R
C17 C 1.09134(17) 0.4440(5) 0.6327(2) 0.0521(10) Uani 1 1 d .
C16 C 1.03862(16) 0.3700(4) 0.5986(2) 0.0477(9) Uani 1 1 d .
C2' C 0.90409(16) 0.0817(5) 0.3888(2) 0.0503(9) Uani 1 1 d .
H2' H 0.9422 0.0979 0.3684 0.060 Uiso 1 1 calc R
O3' O 0.87052(12) -0.0517(4) 0.26029(16) 0.0737(9) Uani 1 1 d .
H3' H 0.9052 -0.0310 0.2482 0.111 Uiso 1 1 calc R
N1 N 0.79781(19) 0.6650(6) 0.1951(3) 0.0658(10) Uani 1 1 d .
C4 C 0.75597(16) 0.5347(5) 0.1797(2) 0.0494(9) Uani 1 1 d .
C5 C 0.70152(18) 0.5734(5) 0.1387(2) 0.0576(10) Uani 1 1 d .
H5 H 0.6943 0.6842 0.1193 0.069 Uiso 1 1 calc R
C6 C 0.65859(17) 0.4495(5) 0.1267(2) 0.0550(10) Uani 1 1 d .
H6 H 0.6221 0.4765 0.1001 0.066 Uiso 1 1 calc R
C1 C 0.66950(16) 0.2843(5) 0.1543(2) 0.0503(9) Uani 1 1 d .
C7 C 0.57248(16) 0.1413(4) 0.2338(2) 0.0484(9) Uani 1 1 d .
C12 C 0.59706(17) 0.0836(5) 0.3084(3) 0.0595(11) Uani 1 1 d .
H12 H 0.6349 0.0335 0.3103 0.071 Uiso 1 1 calc R
C11 C 0.56523(18) 0.1004(5) 0.3805(3) 0.0665(12) Uani 1 1 d .
H11 H 0.5818 0.0619 0.4310 0.080 Uiso 1 1 calc R
C10 C 0.50836(18) 0.1748(5) 0.3775(3) 0.0592(11) Uani 1 1 d .
N2 N 0.47620(16) 0.1940(5) 0.4493(2) 0.0889(12) Uani 1 1 d .
H10A H 0.4408 0.2378 0.4467 0.107 Uiso 1 1 calc R
H10B H 0.4916 0.1621 0.4966 0.107 Uiso 1 1 calc R
C3 C 0.76615(17) 0.3679(5) 0.2073(2) 0.0564(10) Uani 1 1 d .
H3 H 0.8021 0.3404 0.2350 0.068 Uiso 1 1 calc R
C2 C 0.72329(18) 0.2433(5) 0.1938(2) 0.0585(10) Uani 1 1 d .
H2 H 0.7306 0.1314 0.2114 0.070 Uiso 1 1 calc R
O1 O 0.57324(14) 0.1786(5) 0.07334(17) 0.0914(11) Uani 1 1 d .
C9 C 0.48412(18) 0.2253(5) 0.3020(3) 0.0630(11) Uani 1 1 d .
H9 H 0.4454 0.2697 0.2991 0.076 Uiso 1 1 calc R
C8 C 0.51558(18) 0.2117(5) 0.2311(3) 0.0590(10) Uani 1 1 d .
H8 H 0.4987 0.2498 0.1807 0.071 Uiso 1 1 calc R
O2 O 0.64135(15) -0.0355(4) 0.1395(2) 0.0940(11) Uani 1 1 d .
H4B H 0.7963(17) 0.751(5) 0.153(3) 0.075(14) Uiso 1 1 d .
H4A H 0.8318(19) 0.635(6) 0.215(3) 0.073(16) Uiso 1 1 d .
C2A C 0.3242(3) 0.5062(12) 0.5962(5) 0.150(3) Uani 1 1 d .
H2A1 H 0.2983 0.5174 0.6434 0.181 Uiso 1 1 calc R
H2A2 H 0.3345 0.6216 0.5792 0.181 Uiso 1 1 calc R
O1A O 0.2932(2) 0.4414(12) 0.5378(5) 0.285(5) Uani 1 1 d .
H1A H 0.3134 0.4349 0.4961 0.428 Uiso 1 1 calc R
C1A C 0.3765(3) 0.4293(11) 0.6253(5) 0.174(3) Uani 1 1 d .
H1A1 H 0.3797 0.3170 0.6014 0.261 Uiso 1 1 calc R
H1A2 H 0.3760 0.4200 0.6849 0.261 Uiso 1 1 calc R
H1A3 H 0.4103 0.4974 0.6098 0.261 Uiso 1 1 calc R

loop_
_atom_site_aniso_label
_atom_site_aniso_U_11
_atom_site_aniso_U_22
_atom_site_aniso_U_33
_atom_site_aniso_U_23
_atom_site_aniso_U_13
_atom_site_aniso_U_12
O3 0.0488(15) 0.0648(16) 0.0488(16) -0.0069(13) 0.0146(13) -0.0033(13)
O4 0.0570(17) 0.115(2) 0.0458(17) -0.0196(16) 0.0142(13) 0.0080(16)
S1 0.0743(8) 0.0665(7) 0.0558(7) -0.0116(5) 0.0160(6) -0.0176(6)
O4' 0.0541(16) 0.089(2) 0.0611(18) -0.0009(15) 0.0078(14) -0.0149(15)
C6' 0.062(3) 0.069(3) 0.054(3) -0.004(2) 0.019(2) -0.002(2)
C13 0.048(2) 0.050(2) 0.043(2) 0.0024(17) 0.0127(18) 0.0031(17)
C14 0.052(2) 0.077(3) 0.046(2) 0.000(2) 0.014(2) 0.005(2)
C15 0.052(2) 0.068(2) 0.040(2) 0.001(2) 0.0083(19) 0.008(2)
C3' 0.055(2) 0.059(2) 0.040(2) 0.0021(18) 0.0114(19) -0.0075(19)
O17 0.0610(17) 0.102(2) 0.0476(17) -0.0153(15) 0.0047(13) 0.0032(15)
C4' 0.049(2) 0.062(2) 0.051(2) 0.006(2) 0.007(2) -0.0031(19)
C5' 0.048(2) 0.077(3) 0.064(3) -0.003(2) 0.018(2) -0.007(2)
C1' 0.051(2) 0.054(2) 0.044(2) 0.0039(18) 0.0147(18) -0.0010(18)
C21 0.046(2) 0.047(2) 0.044(2) 0.0038(17) 0.0053(18) 0.0052(17)
C20 0.056(2) 0.063(2) 0.042(2) -0.0041(18) 0.0123(19) 0.0006(19)
C19 0.052(2) 0.061(2) 0.047(2) 0.0031(19) 0.009(2) 0.004(2)
O19 0.0541(17) 0.106(2) 0.0606(18) -0.0115(16) 0.0193(14) -0.0103(16)
C18 0.051(2) 0.067(2) 0.049(2) -0.002(2) 0.002(2) 0.0025(19)
C17 0.057(3) 0.061(2) 0.038(2) -0.0009(18) 0.0039(19) 0.010(2)
C16 0.051(2) 0.053(2) 0.040(2) 0.0014(18) 0.0057(18) 0.0070(18)
C2' 0.048(2) 0.057(2) 0.047(2) 0.0042(18) 0.0139(19) -0.0074(18)
O3' 0.0655(18) 0.106(2) 0.0509(18) -0.0088(16) 0.0184(14) -0.0298(16)
N1 0.064(3) 0.074(3) 0.059(3) 0.004(2) 0.004(2) -0.016(2)
C4 0.052(2) 0.061(2) 0.036(2) -0.0028(18) 0.0115(18) -0.010(2)
C5 0.061(3) 0.054(2) 0.058(3) 0.0056(19) 0.007(2) 0.006(2)
C6 0.051(2) 0.059(3) 0.054(2) 0.001(2) 0.0014(19) -0.002(2)
C1 0.052(2) 0.053(2) 0.047(2) 0.0015(18) 0.0087(18) -0.0028(19)
C7 0.057(2) 0.048(2) 0.041(2) -0.0005(17) 0.0061(18) -0.0047(18)
C12 0.054(2) 0.062(3) 0.063(3) 0.003(2) 0.007(2) 0.0033(19)
C11 0.061(3) 0.085(3) 0.053(3) 0.013(2) -0.003(2) -0.003(2)
C10 0.060(3) 0.063(3) 0.056(3) -0.008(2) 0.014(2) -0.007(2)
N2 0.075(2) 0.130(3) 0.064(2) -0.004(2) 0.023(2) 0.004(2)
C3 0.052(2) 0.069(3) 0.048(2) 0.010(2) 0.0072(19) 0.006(2)
C2 0.069(3) 0.053(2) 0.054(2) 0.0081(19) 0.015(2) 0.001(2)
O1 0.097(2) 0.134(3) 0.0423(17) -0.0034(17) -0.0077(16) -0.039(2)
C9 0.062(3) 0.057(2) 0.070(3) 0.006(2) 0.003(2) 0.010(2)
C8 0.063(3) 0.060(2) 0.054(3) 0.008(2) 0.002(2) 0.002(2)
O2 0.114(3) 0.0575(19) 0.114(3) -0.0224(17) 0.056(2) -0.0106(18)
C2A 0.093(5) 0.216(8) 0.143(7) -0.041(6) 0.009(5) -0.043(5)
O1A 0.085(3) 0.505(14) 0.262(8) -0.198(9) -0.053(4) -0.004(5)
C1A 0.126(6) 0.188(8) 0.206(9) 0.041(7) -0.017(6) 0.008(6)

loop_
_atom_type_symbol
_atom_type_description
_atom_type_scat_dispersion_real
_atom_type_scat_dispersion_imag
_atom_type_scat_source
C C 0.0033 0.0016 'International Tables Vol C Tables 4.2.6.8 and 6.1.1.4'
S S 0.1246 0.1234 'International Tables Vol C Tables 4.2.6.8 and 6.1.1.4'
O O 0.0106 0.0060 'International Tables Vol C Tables 4.2.6.8 and 6.1.1.4'
N N 0.0061 0.0033 'International Tables Vol C Tables 4.2.6.8 and 6.1.1.4'
H H 0.0000 0.0000 'International Tables Vol C Tables 4.2.6.8 and 6.1.1.4'

loop_
_geom_angle_atom_site_label_1
_geom_angle_atom_site_label_2
_geom_angle_atom_site_label_3
_geom_angle
C13 O3 C21 121.1(3)
O2 S1 O1 118.0(2)
O2 S1 C7 108.55(18)
O1 S1 C7 108.23(19)
O2 S1 C1 107.57(19)
O1 S1 C1 108.56(19)
C7 S1 C1 105.26(17)
C4' O4' H4' 109.5
C5' C6' C1' 121.1(4)
C5' C6' H6' 119.4
C1' C6' H6' 119.4
C14 C13 O3 120.5(3)
C14 C13 C1' 128.0(3)
O3 C13 C1' 111.5(3)
C13 C14 C15 122.2(3)
C13 C14 H14 118.9
C15 C14 H14 118.9
O4 C15 C14 122.8(3)
O4 C15 C16 121.1(4)
C14 C15 C16 116.1(3)
O3' C3' C2' 123.6(3)
O3' C3' C4' 116.3(3)
C2' C3' C4' 120.2(3)
C17 O17 H17 109.5
O4' C4' C5' 118.7(3)
O4' C4' C3' 122.2(3)
C5' C4' C3' 119.2(4)
C6' C5' C4' 120.5(4)
C6' C5' H5' 119.8
C4' C5' H5' 119.8
C6' C1' C2' 117.6(4)
C6' C1' C13 121.8(3)
C2' C1' C13 120.6(3)
C20 C21 O3 116.6(3)
C20 C21 C16 123.3(3)
O3 C21 C16 120.0(3)
C21 C20 C19 118.1(3)
C21 C20 H20 120.9
C19 C20 H20 120.9
O19 C19 C20 117.4(3)
O19 C19 C18 121.6(4)
C20 C19 C18 121.0(3)
C19 O19 H19 109.5
C17 C18 C19 119.5(4)
C17 C18 H18 120.3
C19 C18 H18 120.3
O17 C17 C18 119.0(3)
O17 C17 C16 119.8(3)
C18 C17 C16 121.2(3)
C21 C16 C17 116.8(3)
C21 C16 C15 120.0(3)
C17 C16 C15 123.1(3)
C3' C2' C1' 121.5(3)
C3' C2' H2' 119.3
C1' C2' H2' 119.3
C3' O3' H3' 109.5
C4 N1 H4B 112(2)
C4 N1 H4A 117(3)
H4B N1 H4A 118(4)
C3 C4 C5 118.9(3)
C3 C4 N1 121.6(4)
C5 C4 N1 119.4(4)
C6 C5 C4 120.4(4)
C6 C5 H5 119.8
C4 C5 H5 119.8
C5 C6 C1 119.9(4)
C5 C6 H6 120.1
C1 C6 H6 120.1
C2 C1 C6 120.4(3)
C2 C1 S1 120.2(3)
C6 C1 S1 119.3(3)
C12 C7 C8 119.7(3)
C12 C7 S1 120.7(3)
C8 C7 S1 119.5(3)
C7 C12 C11 119.8(4)
C7 C12 H12 120.1
C11 C12 H12 120.1
C12 C11 C10 120.1(4)
C12 C11 H11 120.0
C10 C11 H11 120.0
C9 C10 N2 120.4(4)
C9 C10 C11 118.9(4)
N2 C10 C11 120.7(4)
C10 N2 H10A 120.0
C10 N2 H10B 120.0
H10A N2 H10B 120.0
C2 C3 C4 120.4(4)
C2 C3 H3 119.8
C4 C3 H3 119.8
C3 C2 C1 119.9(4)
C3 C2 H2 120.0
C1 C2 H2 120.0
C8 C9 C10 121.3(4)
C8 C9 H9 119.4
C10 C9 H9 119.4
C9 C8 C7 120.2(4)
C9 C8 H8 119.9
C7 C8 H8 119.9
O1A C2A C1A 121.2(8)
O1A C2A H2A1 107.0
C1A C2A H2A1 107.0
O1A C2A H2A2 107.0
C1A C2A H2A2 107.0
H2A1 C2A H2A2 106.8
C2A O1A H1A 109.5
C2A C1A H1A1 109.5
C2A C1A H1A2 109.5
H1A1 C1A H1A2 109.5
C2A C1A H1A3 109.5
H1A1 C1A H1A3 109.5
H1A2 C1A H1A3 109.5

loop_
_geom_bond_atom_site_label_1
_geom_bond_atom_site_label_2
_geom_bond_distance
O3 C13 1.367(4)
O3 C21 1.372(4)
O4 C15 1.268(4)
S1 O2 1.436(3)
S1 O1 1.450(3)
S1 C7 1.743(4)
S1 C1 1.754(4)
O4' C4' 1.358(4)
O4' H4' 0.8200
C6' C5' 1.375(5)
C6' C1' 1.397(5)
C6' H6' 0.9300
C13 C14 1.347(5)
C13 C1' 1.457(5)
C14 C15 1.426(5)
C14 H14 0.9300
C15 C16 1.435(5)
C3' O3' 1.367(4)
C3' C2' 1.367(5)
C3' C4' 1.396(5)
O17 C17 1.365(4)
O17 H17 0.8200
C4' C5' 1.382(5)
C5' H5' 0.9300
C1' C2' 1.399(5)
C21 C20 1.365(5)
C21 C16 1.397(5)
C20 C19 1.383(5)
C20 H20 0.9300
C19 O19 1.348(4)
C19 C18 1.397(5)
O19 H19 0.8200
C18 C17 1.370(5)
C18 H18 0.9300
C17 C16 1.404(5)
C2' H2' 0.9300
O3' H3' 0.8200
N1 C4 1.396(5)
N1 H4B 0.95(4)
N1 H4A 0.85(4)
C4 C3 1.390(5)
C4 C5 1.396(5)
C5 C6 1.370(5)
C5 H5 0.9300
C6 C1 1.380(5)
C6 H6 0.9300
C1 C2 1.377(5)
C7 C12 1.377(5)
C7 C8 1.382(5)
C12 C11 1.383(5)
C12 H12 0.9300
C11 C10 1.394(5)
C11 H11 0.9300
C10 C9 1.369(5)
C10 N2 1.385(5)
N2 H10A 0.8600
N2 H10B 0.8600
C3 C2 1.375(5)
C3 H3 0.9300
C2 H2 0.9300
C9 C8 1.359(5)
C9 H9 0.9300
C8 H8 0.9300
C2A O1A 1.253(7)
C2A C1A 1.380(8)
C2A H2A1 0.9700
C2A H2A2 0.9700
O1A H1A 0.8200
C1A H1A1 0.9600
C1A H1A2 0.9600
C1A H1A3 0.9600

loop_
_geom_torsion_atom_site_label_1
_geom_torsion_atom_site_label_2
_geom_torsion_atom_site_label_3
_geom_torsion_atom_site_label_4
_geom_torsion
C21 O3 C13 C14 -1.5(5)
C21 O3 C13 C1' 178.4(3)
O3 C13 C14 C15 1.8(6)
C1' C13 C14 C15 -178.1(3)
C13 C14 C15 O4 176.1(4)
C13 C14 C15 C16 -1.9(6)
O3' C3' C4' O4' 2.6(5)
C2' C3' C4' O4' -177.2(3)
O3' C3' C4' C5' -177.0(3)
C2' C3' C4' C5' 3.2(6)
C1' C6' C5' C4' -0.4(6)
O4' C4' C5' C6' 178.1(4)
C3' C4' C5' C6' -2.3(6)
C5' C6' C1' C2' 2.1(6)
C5' C6' C1' C13 -178.4(4)
C14 C13 C1' C6' -2.2(6)
O3 C13 C1' C6' 177.9(3)
C14 C13 C1' C2' 177.3(4)
O3 C13 C1' C2' -2.6(5)
C13 O3 C21 C20 -177.7(3)
C13 O3 C21 C16 1.6(5)
O3 C21 C20 C19 180.0(3)
C16 C21 C20 C19 0.7(5)
C21 C20 C19 O19 -178.5(3)
C21 C20 C19 C18 0.1(5)
O19 C19 C18 C17 178.1(3)
C20 C19 C18 C17 -0.3(6)
C19 C18 C17 O17 -179.4(3)
C19 C18 C17 C16 -0.1(6)
C20 C21 C16 C17 -1.1(5)
O3 C21 C16 C17 179.6(3)
C20 C21 C16 C15 177.4(3)
O3 C21 C16 C15 -1.8(5)
O17 C17 C16 C21 -179.9(3)
C18 C17 C16 C21 0.8(5)
O17 C17 C16 C15 1.6(5)
C18 C17 C16 C15 -177.7(3)
O4 C15 C16 C21 -176.1(3)
C14 C15 C16 C21 1.9(5)
O4 C15 C16 C17 2.4(6)
C14 C15 C16 C17 -179.6(3)
O3' C3' C2' C1' 178.8(3)
C4' C3' C2' C1' -1.4(6)
C6' C1' C2' C3' -1.2(5)
C13 C1' C2' C3' 179.3(3)
C3 C4 C5 C6 0.8(5)
N1 C4 C5 C6 -176.7(3)
C4 C5 C6 C1 -1.0(6)
C5 C6 C1 C2 0.1(5)
C5 C6 C1 S1 177.2(3)
O2 S1 C1 C2 -28.5(4)
O1 S1 C1 C2 -157.2(3)
C7 S1 C1 C2 87.1(3)
O2 S1 C1 C6 154.4(3)
O1 S1 C1 C6 25.7(4)
C7 S1 C1 C6 -90.0(3)
O2 S1 C7 C12 43.8(4)
O1 S1 C7 C12 172.9(3)
C1 S1 C7 C12 -71.2(3)
O2 S1 C7 C8 -137.2(3)
O1 S1 C7 C8 -8.0(4)
C1 S1 C7 C8 107.9(3)
C8 C7 C12 C11 -1.6(6)
S1 C7 C12 C11 177.5(3)
C7 C12 C11 C10 0.2(6)
C12 C11 C10 C9 2.1(6)
C12 C11 C10 N2 -179.4(4)
C5 C4 C3 C2 0.3(5)
N1 C4 C3 C2 177.8(3)
C4 C3 C2 C1 -1.3(6)
C6 C1 C2 C3 1.1(5)
S1 C1 C2 C3 -176.0(3)
N2 C10 C9 C8 178.3(4)
C11 C10 C9 C8 -3.2(6)
C10 C9 C8 C7 1.9(6)
C12 C7 C8 C9 0.5(6)
S1 C7 C8 C9 -178.5(3)
